data_2228613
loop_
_publ_author_name
'Ai, Lin'
'Shen, Xiu-Min'
'Ng, Seik Weng'

_publ_section_title
;
 2-Benzoyl-1<i>H</i>-benzimidazole
;
_journal_coeditor_code XU5084
_journal_issue 12
_journal_name_full 'Acta Crystallographica Section E'
_journal_page_first o3164
_journal_paper_doi 10.1107/S1600536810045666
_journal_volume 66
_journal_year 2010
_chemical_formula_iupac 'C14 H10 N2 O'
_chemical_formula_moiety 'C14 H10 N2 O'
_chemical_formula_sum 'C14 H10 N2 O'
_chemical_formula_weight 222.24
_chemical_name_systematic
;
2-Benzoyl-1<i>H</i>-benzimidazole
;
_space_group_IT_number 61
_symmetry_cell_setting orthorhombic
_symmetry_space_group_name_Hall '-P 2ac 2ab'
_symmetry_space_group_name_H-M 'P b c a'
_atom_sites_solution_hydrogens geom
_atom_sites_solution_primary direct
_atom_sites_solution_secondary difmap
_audit_creation_method SHELXL-97
_cell_angle_alpha 90.00
_cell_angle_beta 90.00
_cell_angle_gamma 90.00
_cell_formula_units_Z 8
_cell_length_a 14.7356(8)
_cell_length_b 9.9530(12)
_cell_length_c 15.7981(12)
_cell_measurement_reflns_used 2496
_cell_measurement_temperature 293(2)
_cell_measurement_theta_max 26.7
_cell_measurement_theta_min 2.8
_cell_volume 2317.0(4)
_computing_cell_refinement 'SAINT (Bruker, 2007)'
_computing_data_collection 'APEX2 (Bruker, 2007)'
_computing_data_reduction 'SAINT (Bruker, 2007)'
_computing_molecular_graphics 'X-SEED (Barbour, 2001)'
_computing_publication_material 'publCIF (Westrip, 2010)'
_computing_structure_refinement 'SHELXL97 (Sheldrick, 2008)'
_computing_structure_solution 'SHELXS97 (Sheldrick, 2008)'
_diffrn_ambient_temperature 293(2)
_diffrn_measured_fraction_theta_full 1.000
_diffrn_measured_fraction_theta_max 1.000
_diffrn_measurement_device_type 'Bruker SMART APEX'
_diffrn_measurement_method \w
_diffrn_radiation_monochromator graphite
_diffrn_radiation_source 'fine-focus sealed tube'
_diffrn_radiation_type MoK\a
_diffrn_radiation_wavelength 0.71073
_diffrn_reflns_av_R_equivalents 0.0302
_diffrn_reflns_av_sigmaI/netI 0.0258
_diffrn_reflns_limit_h_max 19
_diffrn_reflns_limit_h_min -10
_diffrn_reflns_limit_k_max 11
_diffrn_reflns_limit_k_min -12
_diffrn_reflns_limit_l_max 20
_diffrn_reflns_limit_l_min -15
_diffrn_reflns_number 10324
_diffrn_reflns_theta_full 27.50
_diffrn_reflns_theta_max 27.50
_diffrn_reflns_theta_min 2.76
_diffrn_standards_decay_% 0
_diffrn_standards_interval_count 0
_diffrn_standards_interval_time 0
_diffrn_standards_number 0
_exptl_absorpt_coefficient_mu 0.082
_exptl_absorpt_correction_type none
_exptl_crystal_colour Colorless
_exptl_crystal_density_diffrn 1.274
_exptl_crystal_density_method 'not measured'
_exptl_crystal_description Block
_exptl_crystal_F_000 928
_exptl_crystal_size_max 0.40
_exptl_crystal_size_mid 0.40
_exptl_crystal_size_min 0.20
_refine_diff_density_max 0.160
_refine_diff_density_min -0.135
_refine_ls_extinction_coef 0.0093(12)
_refine_ls_extinction_expression Fc^*^=kFc[1+0.001xFc^2^\l^3^/sin(2\q)]^-1/4^
_refine_ls_extinction_method 'SHELXL97 (Sheldrick, 2008)'
_refine_ls_goodness_of_fit_ref 1.014
_refine_ls_hydrogen_treatment mixed
_refine_ls_matrix_type full
_refine_ls_number_parameters 159
_refine_ls_number_reflns 2658
_refine_ls_number_restraints 0
_refine_ls_restrained_S_all 1.014
_refine_ls_R_factor_all 0.0606
_refine_ls_R_factor_gt 0.0392
_refine_ls_shift/su_max 0.001
_refine_ls_shift/su_mean 0.001
_refine_ls_structure_factor_coef Fsqd
_refine_ls_weighting_details 'calc w=1/[\s^2^(Fo^2^)+(0.0549P)^2^+0.2609P] where P=(Fo^2^+2Fc^2^)/3'
_refine_ls_weighting_scheme calc
_refine_ls_wR_factor_gt 0.1006
_refine_ls_wR_factor_ref 0.1150
_reflns_number_gt 1885
_reflns_number_total 2658
_reflns_threshold_expression I>2\s(I)
_cod_data_source_file xu5084.cif
_cod_data_source_block I
_cod_database_code 2228613
_cod_database_fobs_code 2228613

loop_
_symmetry_equiv_pos_as_xyz
'x, y, z'
'-x+1/2, -y, z+1/2'
'-x, y+1/2, -z+1/2'
'x+1/2, -y+1/2, -z'
'-x, -y, -z'
'x-1/2, y, -z-1/2'
'x, -y-1/2, z-1/2'
'-x-1/2, y-1/2, z'

loop_
_atom_site_type_symbol
_atom_site_label
_atom_site_fract_x
_atom_site_fract_y
_atom_site_fract_z
_atom_site_U_iso_or_equiv
_atom_site_adp_type
_atom_site_calc_flag
_atom_site_refinement_flags
_atom_site_occupancy
_atom_site_disorder_assembly
_atom_site_disorder_group
O O1 0.38338(7) 0.51103(10) 0.45822(7) 0.0647(3) Uani d . 1 . .
N N1 0.23286(7) 0.52044(10) 0.35142(7) 0.0456(3) Uani d . 1 . .
H H1 0.2500(10) 0.6048(17) 0.3643(9) 0.066(4) Uiso d . 1 . .
N N2 0.22405(7) 0.29711(9) 0.35955(7) 0.0450(3) Uani d . 1 . .
C C1 0.16927(9) 0.48272(12) 0.29302(8) 0.0446(3) Uani d . 1 . .
C C2 0.11547(10) 0.55500(15) 0.23652(9) 0.0609(4) Uani d . 1 . .
H H2 0.1189 0.6481 0.2328 0.073 Uiso calc R 1 . .
C C3 0.05747(12) 0.48239(18) 0.18687(10) 0.0733(5) Uani d . 1 . .
H H3 0.0207 0.5274 0.1483 0.088 Uiso calc R 1 . .
C C4 0.05192(13) 0.34275(18) 0.19233(10) 0.0767(5) Uani d . 1 . .
H H4 0.0111 0.2972 0.1577 0.092 Uiso calc R 1 . .
C C5 0.10482(11) 0.27110(15) 0.24714(10) 0.0647(4) Uani d . 1 . .
H H5 0.1011 0.1779 0.2501 0.078 Uiso calc R 1 . .
C C6 0.16460(9) 0.34273(12) 0.29846(8) 0.0453(3) Uani d . 1 . .
C C7 0.26312(9) 0.40660(11) 0.38936(7) 0.0411(3) Uani d . 1 . .
C C8 0.33717(9) 0.41037(12) 0.45261(8) 0.0444(3) Uani d . 1 . .
C C9 0.35378(9) 0.28972(13) 0.50523(8) 0.0471(3) Uani d . 1 . .
C C10 0.28375(11) 0.21174(15) 0.53695(9) 0.0613(4) Uani d . 1 . .
H H10 0.2238 0.2326 0.5240 0.074 Uiso calc R 1 . .
C C11 0.30339(17) 0.10285(19) 0.58787(11) 0.0904(7) Uani d . 1 . .
H H11 0.2566 0.0520 0.6110 0.108 Uiso calc R 1 . .
C C12 0.3922(2) 0.0697(2) 0.60441(13) 0.1081(8) Uani d . 1 . .
H H12 0.4052 -0.0053 0.6373 0.130 Uiso calc R 1 . .
C C13 0.46157(16) 0.1462(2) 0.57286(13) 0.0942(7) Uani d . 1 . .
H H13 0.5214 0.1224 0.5840 0.113 Uiso calc R 1 . .
C C14 0.44330(11) 0.25789(16) 0.52484(9) 0.0632(4) Uani d . 1 . .
H H14 0.4904 0.3119 0.5055 0.076 Uiso calc R 1 . .

loop_
_atom_site_aniso_label
_atom_site_aniso_U_11
_atom_site_aniso_U_22
_atom_site_aniso_U_33
_atom_site_aniso_U_12
_atom_site_aniso_U_13
_atom_site_aniso_U_23
O1 0.0593(6) 0.0444(6) 0.0904(8) -0.0143(5) -0.0074(5) 0.0005(5)
N1 0.0576(7) 0.0243(5) 0.0551(6) -0.0016(5) 0.0001(5) 0.0018(5)
N2 0.0574(7) 0.0269(5) 0.0506(6) -0.0008(4) -0.0037(5) 0.0015(4)
C1 0.0526(7) 0.0335(6) 0.0477(7) 0.0013(5) 0.0040(6) 0.0032(5)
C2 0.0731(10) 0.0441(8) 0.0656(9) 0.0079(7) -0.0038(8) 0.0136(7)
C3 0.0784(11) 0.0751(11) 0.0663(9) 0.0043(9) -0.0174(9) 0.0174(9)
C4 0.0894(13) 0.0752(12) 0.0656(9) -0.0134(10) -0.0262(9) 0.0048(9)
C5 0.0858(11) 0.0455(8) 0.0630(8) -0.0114(7) -0.0168(8) 0.0004(7)
C6 0.0561(8) 0.0329(6) 0.0469(6) -0.0008(5) -0.0013(6) 0.0019(5)
C7 0.0486(7) 0.0273(6) 0.0475(6) -0.0014(5) 0.0044(5) 0.0009(5)
C8 0.0437(7) 0.0354(6) 0.0543(7) -0.0020(5) 0.0046(6) -0.0045(6)
C9 0.0559(8) 0.0403(7) 0.0450(6) -0.0009(6) -0.0049(6) -0.0037(6)
C10 0.0725(10) 0.0583(9) 0.0531(8) -0.0141(7) -0.0062(7) 0.0077(7)
C11 0.1331(19) 0.0743(12) 0.0637(10) -0.0338(12) -0.0211(11) 0.0238(9)
C12 0.160(2) 0.0778(14) 0.0864(13) -0.0021(15) -0.0520(15) 0.0288(11)
C13 0.1035(16) 0.0826(14) 0.0967(14) 0.0211(12) -0.0447(12) 0.0051(12)
C14 0.0632(9) 0.0625(9) 0.0641(9) 0.0056(7) -0.0151(7) -0.0065(7)

loop_
_atom_type_symbol
_atom_type_description
_atom_type_scat_dispersion_real
_atom_type_scat_dispersion_imag
_atom_type_scat_source
C C 0.0033 0.0016 'International Tables Vol C Tables 4.2.6.8 and 6.1.1.4'
H H 0.0000 0.0000 'International Tables Vol C Tables 4.2.6.8 and 6.1.1.4'
N N 0.0061 0.0033 'International Tables Vol C Tables 4.2.6.8 and 6.1.1.4'
O O 0.0106 0.0060 'International Tables Vol C Tables 4.2.6.8 and 6.1.1.4'

loop_
_geom_angle_atom_site_label_1
_geom_angle_atom_site_label_2
_geom_angle_atom_site_label_3
_geom_angle_site_symmetry_1
_geom_angle_site_symmetry_3
_geom_angle
_geom_angle_publ_flag
C7 N1 C1 . . 107.09(10) ?
C7 N1 H1 . . 125.9(10) ?
C1 N1 H1 . . 127.0(10) ?
C7 N2 C6 . . 104.76(10) ?
N1 C1 C2 . . 132.85(12) ?
N1 C1 C6 . . 105.42(11) ?
C2 C1 C6 . . 121.73(13) ?
C3 C2 C1 . . 116.76(14) ?
C3 C2 H2 . . 121.6 ?
C1 C2 H2 . . 121.6 ?
C2 C3 C4 . . 121.88(15) ?
C2 C3 H3 . . 119.1 ?
C4 C3 H3 . . 119.1 ?
C5 C4 C3 . . 121.72(15) ?
C5 C4 H4 . . 119.1 ?
C3 C4 H4 . . 119.1 ?
C4 C5 C6 . . 117.55(14) ?
C4 C5 H5 . . 121.2 ?
C6 C5 H5 . . 121.2 ?
N2 C6 C5 . . 129.77(12) ?
N2 C6 C1 . . 109.86(11) ?
C5 C6 C1 . . 120.36(12) ?
N2 C7 N1 . . 112.86(11) ?
N2 C7 C8 . . 125.70(11) ?
N1 C7 C8 . . 121.28(10) ?
O1 C8 C7 . . 118.92(12) ?
O1 C8 C9 . . 122.35(12) ?
C7 C8 C9 . . 118.71(10) ?
C10 C9 C14 . . 119.88(13) ?
C10 C9 C8 . . 122.30(13) ?
C14 C9 C8 . . 117.79(13) ?
C11 C10 C9 . . 119.64(17) ?
C11 C10 H10 . . 120.2 ?
C9 C10 H10 . . 120.2 ?
C12 C11 C10 . . 119.92(19) ?
C12 C11 H11 . . 120.0 ?
C10 C11 H11 . . 120.0 ?
C13 C12 C11 . . 120.55(18) ?
C13 C12 H12 . . 119.7 ?
C11 C12 H12 . . 119.7 ?
C12 C13 C14 . . 120.36(19) ?
C12 C13 H13 . . 119.8 ?
C14 C13 H13 . . 119.8 ?
C13 C14 C9 . . 119.56(17) ?
C13 C14 H14 . . 120.2 ?
C9 C14 H14 . . 120.2 ?

loop_
_geom_bond_atom_site_label_1
_geom_bond_atom_site_label_2
_geom_bond_site_symmetry_2
_geom_bond_distance
_geom_bond_publ_flag
O1 C8 . 1.2146(14) ?
N1 C7 . 1.3571(15) ?
N1 C1 . 1.3677(17) ?
N1 H1 . 0.900(17) ?
N2 C7 . 1.3195(15) ?
N2 C6 . 1.3802(16) ?
C1 C2 . 1.3938(19) ?
C1 C6 . 1.3977(17) ?
C2 C3 . 1.367(2) ?
C2 H2 . 0.9300 ?
C3 C4 . 1.395(2) ?
C3 H3 . 0.9300 ?
C4 C5 . 1.366(2) ?
C4 H4 . 0.9300 ?
C5 C6 . 1.3933(19) ?
C5 H5 . 0.9300 ?
C7 C8 . 1.4800(18) ?
C8 C9 . 1.4809(18) ?
C9 C10 . 1.3851(19) ?
C9 C14 . 1.392(2) ?
C10 C11 . 1.380(2) ?
C10 H10 . 0.9300 ?
C11 C12 . 1.375(3) ?
C11 H11 . 0.9300 ?
C12 C13 . 1.369(3) ?
C12 H12 . 0.9300 ?
C13 C14 . 1.372(2) ?
C13 H13 . 0.9300 ?
C14 H14 . 0.9300 ?

loop_
_geom_hbond_atom_site_label_D
_geom_hbond_atom_site_label_H
_geom_hbond_atom_site_label_A
_geom_hbond_site_symmetry_A
_geom_hbond_distance_DH
_geom_hbond_distance_HA
_geom_hbond_distance_DA
_geom_hbond_angle_DHA
_geom_hbond_publ_flag
N1 H1 N2 8_665 0.90(2) 1.95(2) 2.829(2) 164.0(10) yes

loop_
_geom_torsion_atom_site_label_1
_geom_torsion_atom_site_label_2
_geom_torsion_atom_site_label_3
_geom_torsion_atom_site_label_4
_geom_torsion_site_symmetry_1
_geom_torsion_site_symmetry_2
_geom_torsion_site_symmetry_3
_geom_torsion_site_symmetry_4
_geom_torsion
_geom_torsion_publ_flag
C7 N1 C1 C2 . . . . 179.42(14) ?
C7 N1 C1 C6 . . . . -0.39(14) ?
N1 C1 C2 C3 . . . . -179.47(15) ?
C6 C1 C2 C3 . . . . 0.3(2) ?
C1 C2 C3 C4 . . . . 0.2(2) ?
C2 C3 C4 C5 . . . . -0.6(3) ?
C3 C4 C5 C6 . . . . 0.5(3) ?
C7 N2 C6 C5 . . . . -179.18(15) ?
C7 N2 C6 C1 . . . . -0.19(14) ?
C4 C5 C6 N2 . . . . 178.85(14) ?
C4 C5 C6 C1 . . . . 0.0(2) ?
N1 C1 C6 N2 . . . . 0.37(14) ?
C2 C1 C6 N2 . . . . -179.47(12) ?
N1 C1 C6 C5 . . . . 179.46(13) ?
C2 C1 C6 C5 . . . . -0.4(2) ?
C6 N2 C7 N1 . . . . -0.06(14) ?
C6 N2 C7 C8 . . . . -175.65(11) ?
C1 N1 C7 N2 . . . . 0.29(15) ?
C1 N1 C7 C8 . . . . 176.10(11) ?
N2 C7 C8 O1 . . . . 160.44(13) ?
N1 C7 C8 O1 . . . . -14.80(19) ?
N2 C7 C8 C9 . . . . -17.95(19) ?
N1 C7 C8 C9 . . . . 166.81(11) ?
O1 C8 C9 C10 . . . . 142.64(14) ?
C7 C8 C9 C10 . . . . -39.03(18) ?
O1 C8 C9 C14 . . . . -35.36(19) ?
C7 C8 C9 C14 . . . . 142.97(12) ?
C14 C9 C10 C11 . . . . 0.0(2) ?
C8 C9 C10 C11 . . . . -177.95(14) ?
C9 C10 C11 C12 . . . . -2.2(3) ?
C10 C11 C12 C13 . . . . 2.0(3) ?
C11 C12 C13 C14 . . . . 0.6(3) ?
C12 C13 C14 C9 . . . . -2.8(3) ?
C10 C9 C14 C13 . . . . 2.5(2) ?
C8 C9 C14 C13 . . . . -179.45(14) ?

loop_
_cod_related_entry_id
_cod_related_entry_database
_cod_related_entry_code
1 ChemSpider 268339
